data_7719790
loop_
_publ_author_name
'Lecourt, Constance'
'Ledoux, Gilles'
'Suffren, Yan'
'Jeanneau, Erwann'
'Luneau, Dominique'
'Desroches, Cedric'

_publ_section_title
;
 Multiphoton excitation and energy transfer pathways in
 Mn<sup>2+</sup>-sulfonyl calixarene complexes.
;
_journal_issue 46
_journal_name_full 'Dalton transactions (Cambridge, England : 2003)'
_journal_page_first 17151
_journal_page_last 17161
_journal_paper_doi 10.1039/d5dt02234g
_journal_volume 54
_journal_year 2025
_chemical_formula_moiety 'C80 H88 F Mn4 O24 S8, C16 H36 N'
_chemical_formula_sum 'C96 H124 F Mn4 N O24 S8'
_chemical_formula_weight 2171.19
_space_group_crystal_system monoclinic
_space_group_IT_number 12
_space_group_name_Hall '-C 2y'
_space_group_name_H-M_alt 'C 1 2/m 1'
_atom_sites_solution_hydrogens geom
_atom_sites_solution_primary dual
_audit_creation_date 2020-09-29
_audit_creation_method
;
Olex2 1.3
(compiled 2020.07.31 svn.rc2a77460 for OlexSys, GUI svn.r6145)
;
_audit_update_record
;
2025-02-19 deposited with the CCDC.	2025-11-03 downloaded from the CCDC.
;
_cell_angle_alpha 90
_cell_angle_beta 107.275(6)
_cell_angle_gamma 90
_cell_formula_units_Z 2
_cell_length_a 21.3377(11)
_cell_length_b 13.4040(6)
_cell_length_c 18.9593(13)
_cell_measurement_reflns_used 6705
_cell_measurement_temperature 293(2)
_cell_measurement_theta_max 28.7450
_cell_measurement_theta_min 3.0990
_cell_volume 5178.0(5)
_computing_cell_refinement 'CrysAlisPro 1.171.40.67a (Rigaku OD, 2019)'
_computing_data_collection 'CrysAlisPro 1.171.40.67a (Rigaku OD, 2019)'
_computing_data_reduction 'CrysAlisPro 1.171.40.67a (Rigaku OD, 2019)'
_computing_molecular_graphics 'Olex2 1.3 (Dolomanov et al., 2009)'
_computing_publication_material 'Olex2 1.3 (Dolomanov et al., 2009)'
_computing_structure_refinement 'SHELXL 2018/3 (Sheldrick, 2015)'
_computing_structure_solution 'SHELXT  (Sheldrick, 2015)'
_diffrn_ambient_temperature 293(2)
_diffrn_detector 'CCD plate'
_diffrn_detector_area_resol_mean 8.2634
_diffrn_detector_type Onyx
_diffrn_measured_fraction_theta_full 0.997
_diffrn_measured_fraction_theta_max 0.869
_diffrn_measurement_details
;
List of Runs (angles in degrees, time in seconds):

  # Type    Start    End  Width  t~exp~   \w     \q     \k     \f   Frames
#--------------------------------------------------------------------------
  1  \w     -7.00  70.00   1.00  425.00    --    8.26  37.00  30.00   77
  2  \w    -72.00  58.00   1.00  425.00    --    8.26   0.00-150.00  130
;
_diffrn_measurement_device 'four-circle diffractometer'
_diffrn_measurement_device_type 'Xcalibur, Onyx'
_diffrn_measurement_method '\w scans'
_diffrn_orient_matrix_type 'CrysAlisPro convention (1999,Acta A55,543-557)'
_diffrn_orient_matrix_UB_11 0.0166788000
_diffrn_orient_matrix_UB_12 0.0336337000
_diffrn_orient_matrix_UB_13 0.0282288000
_diffrn_orient_matrix_UB_21 -0.0135618000
_diffrn_orient_matrix_UB_22 -0.0244807000
_diffrn_orient_matrix_UB_23 0.0252673000
_diffrn_orient_matrix_UB_31 0.0273458000
_diffrn_orient_matrix_UB_32 -0.0326907000
_diffrn_orient_matrix_UB_33 0.0100634000
_diffrn_radiation_monochromator graphite
_diffrn_radiation_probe x-ray
_diffrn_radiation_type 'Mo K\a'
_diffrn_radiation_wavelength 0.71073
_diffrn_reflns_av_R_equivalents 0.0391
_diffrn_reflns_av_unetI/netI 0.0506
_diffrn_reflns_Laue_measured_fraction_full 0.997
_diffrn_reflns_Laue_measured_fraction_max 0.869
_diffrn_reflns_limit_h_max 28
_diffrn_reflns_limit_h_min -28
_diffrn_reflns_limit_k_max 18
_diffrn_reflns_limit_k_min -16
_diffrn_reflns_limit_l_max 16
_diffrn_reflns_limit_l_min -23
_diffrn_reflns_number 17320
_diffrn_reflns_point_group_measured_fraction_full 0.997
_diffrn_reflns_point_group_measured_fraction_max 0.869
_diffrn_reflns_theta_full 25.242
_diffrn_reflns_theta_max 29.553
_diffrn_reflns_theta_min 3.116
_diffrn_source 'fine-focus sealed X-ray tube'
_diffrn_source_type 'Enhance (Mo) X-ray Source'
_exptl_absorpt_coefficient_mu 0.709
_exptl_absorpt_correction_T_max 0.979
_exptl_absorpt_correction_T_min 0.887
_exptl_absorpt_correction_type analytical
_exptl_absorpt_process_details
;
CrysAlisPro 1.171.40.67a (Rigaku Oxford Diffraction, 2019)
Analytical numeric absorption correction using a multifaceted crystal
			model based on expressions derived by R.C. Clark & J.S. Reid.
(Clark, R. C. & Reid, J. S. (1995). Acta Cryst. A51, 887-897)
Empirical absorption correction using spherical harmonics,
 implemented in SCALE3 ABSPACK scaling algorithm.
;
_exptl_crystal_colour colourless
_exptl_crystal_colour_primary colourless
_exptl_crystal_density_diffrn 1.393
_exptl_crystal_description plate
_exptl_crystal_F_000 2272
_exptl_crystal_size_max 0.204
_exptl_crystal_size_mid 0.175
_exptl_crystal_size_min 0.033
_refine_diff_density_max 1.281
_refine_diff_density_min -0.851
_refine_diff_density_rms 0.104
_refine_ls_extinction_method none
_refine_ls_goodness_of_fit_ref 1.031
_refine_ls_hydrogen_treatment constr
_refine_ls_matrix_type full
_refine_ls_number_parameters 368
_refine_ls_number_reflns 6565
_refine_ls_number_restraints 309
_refine_ls_restrained_S_all 1.114
_refine_ls_R_factor_all 0.0890
_refine_ls_R_factor_gt 0.0632
_refine_ls_shift/su_max 0.001
_refine_ls_shift/su_mean 0.000
_refine_ls_structure_factor_coef Fsqd
_refine_ls_weighting_details 'w=1/[\s^2^(Fo^2^)+(0.1084P)^2^+15.0170P] where P=(Fo^2^+2Fc^2^)/3'
_refine_ls_weighting_scheme calc
_refine_ls_wR_factor_gt 0.1796
_refine_ls_wR_factor_ref 0.2013
_reflns_Friedel_coverage 0.000
_reflns_number_gt 4696
_reflns_number_total 6565
_reflns_threshold_expression 'I > 2\s(I)'
_cod_data_source_file d5dt02234g2.cif
_cod_data_source_block tbu_mn
_cod_depositor_comments 'Adding full bibliography for 7719790--7719792.cif.'
_cod_original_cell_volume 5177.9(5)
_cod_database_code 7719790
_shelx_shelxl_version_number 2018/3
_chemical_oxdiff_formula 'C96 H124 F1 Mn4 N1 O24 S8'
_shelx_space_group_comment
;
The symmetry employed for this shelxl refinement is uniquely defined
by the following loop, which should always be used as a source of
symmetry information in preference to the above space-group names.
They are only intended as comments.
;
_reflns_odcompleteness_completeness 99.76
_reflns_odcompleteness_iscentric 1
_reflns_odcompleteness_theta 26.32
_olex2_refinement_description
;
1. Fixed Uiso
 At 1.2 times of:
  All C(H) groups, All C(H,H) groups
 At 1.5 times of:
  All C(H,H,H) groups
2. Restrained distances
 C30-C32
 1.5 with sigma of 0.01
 C29-C30
 1.5 with sigma of 0.01
 C29-C31
 1.5 with sigma of 0.01
 N1-C31
 1.5 with sigma of 0.01
 N1-C26
 1.5 with sigma of 0.01
 C25-C26
 1.5 with sigma of 0.01
 C25-C27
 1.5 with sigma of 0.01
 C27-C28
 1.5 with sigma of 0.01
 C26-C27
 2.55 with sigma of 0.01
 C29-N1
 2.55 with sigma of 0.01
 C31-C26
 2.55 with sigma of 0.01
 C25-C28
 2.55 with sigma of 0.01
 C32-C29
 2.55 with sigma of 0.01
 C30-C31
 2.55 with sigma of 0.01
3. Restrained planarity
 N1, C25, C26, C27, C28
 with sigma of 0.1
 N1, C29, C30, C31, C32
 with sigma of 0.1
4. Uiso/Uaniso restraints and constraints
C19 \\sim C15 \\sim C18 \\sim C9 \\sim C11 \\sim C8 \\sim C1 \\sim O1 \\sim S2
\\sim O7 \\sim O5 \\sim C20 \\sim C17 \\sim C22 \\sim C23 \\sim C14 \\sim C12
\\sim C4 \\sim C3 \\sim C5 \\sim C13 \\sim C21 \\sim C16 \\sim C24 \\sim C6
\\sim C10 \\sim C2 \\sim C7 \\sim S1 \\sim O2 \\sim O4 \\sim O6 \\sim O3 \\sim
F1 \\sim Mn1: within 2A with sigma of 0.01 and sigma for terminal atoms of 0.02
within 2A
N1 \\sim C25 \\sim C26 \\sim C28 \\sim C29 \\sim C30 \\sim C31 \\sim C32 \\sim
C27: within 1.7A with sigma of 0.01 and sigma for terminal atoms of 0.02 within
1.7A
5. Rigid body (RIGU) restrains
 N1, C25, C26, C29, C30, C31, C32, C27, C28
 with sigma for 1-2 distances of 0.002 and sigma for 1-3 distances of 0.002
6. Others
 Fixed Sof: H19A(0.5) H19B(0.5) H19C(0.5) H24A(0.5) H24B(0.5) H24C(0.5)
 C25(0.5) H25A(0.5) H25B(0.5) C26(0.5) H26A(0.5) H26B(0.5) C27(0.5) H27A(0.5)
 H27B(0.5) C28(0.5) H28A(0.5) H28B(0.5) H28C(0.5) C29(0.5) H29A(0.5) H29B(0.5)
 C30(0.5) H30A(0.5) H30B(0.5) C31(0.5) H31A(0.5) H31B(0.5) C32(0.5) H32A(0.5)
 H32B(0.5) H32C(0.5)
 Fixed X: N1(0.5)
 Fixed Y: N1(0)
 Fixed Z: N1(0.5)
7.a Secondary CH2 refined with riding coordinates:
 C25(H25A,H25B), C26(H26A,H26B), C27(H27A,H27B), C29(H29A,H29B), C30(H30A,
 H30B), C31(H31A,H31B)
7.b Aromatic/amide H refined with riding coordinates:
 C10(H10), C11(H11), C12(H12), C13(H13)
7.c Idealised Me refined as rotating group:
 C18(H18A,H18B,H18C), C19(H19A,H19B,H19C), C20(H20A,H20B,H20C), C21(H21A,H21B,
 H21C), C22(H22A,H22B,H22C), C23(H23A,H23B,H23C), C24(H24A,H24B,H24C), C28(H28A,
 H28B,H28C), C32(H32A,H32B,H32C)
;
_smtbx_masks_void_probe_radius 1.2
_smtbx_masks_void_truncation_radius 1.2
_olex2_date_sample_data_collection 2020-09-25
_olex2_exptl_crystal_mounting_method 'The crystal was mounted on a nylon loop in perfluoroether oil'
_olex2_submission_original_sample_id tbu_mn
_olex2_submission_special_instructions 'No special instructions were received'
_oxdiff_exptl_absorpt_empirical_details
;
Empirical correction (ABSPACK) includes:
- Absorption correction using spherical harmonics
- Frame scaling
;
_oxdiff_exptl_absorpt_empirical_full_max 1.107
_oxdiff_exptl_absorpt_empirical_full_min 0.955

loop_
_space_group_symop_operation_xyz
'x, y, z'
'-x, y, -z'
'x+1/2, y+1/2, z'
'-x+1/2, y+1/2, -z'
'-x, -y, -z'
'x, -y, z'
'-x+1/2, -y+1/2, -z'
'x+1/2, -y+1/2, z'

loop_
_atom_site_label
_atom_site_type_symbol
_atom_site_fract_x
_atom_site_fract_y
_atom_site_fract_z
_atom_site_U_iso_or_equiv
_atom_site_adp_type
_atom_site_occupancy
_atom_site_site_symmetry_order
_atom_site_calc_flag
_atom_site_refinement_flags_posn
_atom_site_refinement_flags_adp
_atom_site_refinement_flags_occupancy
_atom_site_disorder_assembly
_atom_site_disorder_group
Mn1 Mn 0.42691(2) 0.38344(4) 0.49945(3) 0.02693(17) Uani 1 1 d . . . . .
S1 S 0.32913(4) 0.29602(7) 0.34794(5) 0.0336(2) Uani 1 1 d . U . . .
S2 S 0.59331(5) 0.29582(7) 0.35010(5) 0.0335(2) Uani 1 1 d . U . . .
F1 F 0.500000 0.500000 0.500000 0.0266(8) Uani 1 4 d S T P . .
O1 O 0.58457(17) 0.500000 0.4192(2) 0.0311(8) Uani 1 2 d S TU P . .
O2 O 0.37329(16) 0.500000 0.4175(2) 0.0312(8) Uani 1 2 d S TU P . .
O3 O 0.48061(12) 0.3241(2) 0.42470(14) 0.0341(6) Uani 1 1 d . U . . .
O4 O 0.35348(13) 0.28588(19) 0.42729(15) 0.0359(6) Uani 1 1 d . U . . .
O5 O 0.60967(13) 0.2854(2) 0.42941(15) 0.0374(6) Uani 1 1 d . U . . .
O6 O 0.28518(14) 0.2202(2) 0.30931(17) 0.0462(7) Uani 1 1 d . U . . .
O7 O 0.61770(15) 0.2200(2) 0.31212(17) 0.0473(7) Uani 1 1 d . U . . .
C1 C 0.6071(2) 0.500000 0.3624(3) 0.0299(10) Uani 1 2 d S TU P . .
C2 C 0.3212(2) 0.500000 0.3593(3) 0.0309(10) Uani 1 2 d S TU P . .
C3 C 0.46264(17) 0.3101(3) 0.3539(2) 0.0301(7) Uani 1 1 d . U . . .
C4 C 0.50688(18) 0.3001(3) 0.3115(2) 0.0340(8) Uani 1 1 d . U . . .
C5 C 0.39583(18) 0.2991(3) 0.3105(2) 0.0337(8) Uani 1 1 d . U . . .
C6 C 0.2050(3) 0.500000 0.2323(4) 0.0487(14) Uani 1 2 d S TU P . .
C7 C 0.29102(18) 0.4119(3) 0.3248(2) 0.0340(8) Uani 1 1 d . U . . .
C8 C 0.62002(18) 0.4118(3) 0.3275(2) 0.0331(8) Uani 1 1 d . U . . .
C9 C 0.6598(3) 0.500000 0.2377(3) 0.0462(13) Uani 1 2 d S TU P . .
C10 C 0.23480(19) 0.4125(3) 0.2639(2) 0.0416(9) Uani 1 1 d . U . . .
H10 H 0.216783 0.351886 0.243812 0.050 Uiso 1 1 calc R U . . .
C11 C 0.6456(2) 0.4122(3) 0.2685(2) 0.0421(9) Uani 1 1 d . U . . .
H11 H 0.653480 0.351583 0.248747 0.051 Uiso 1 1 calc R U . . .
C12 C 0.4869(2) 0.2909(4) 0.2353(2) 0.0460(10) Uani 1 1 d . U . . .
H12 H 0.518630 0.286681 0.210815 0.055 Uiso 1 1 calc R U . . .
C13 C 0.3770(2) 0.2896(4) 0.2343(2) 0.0471(10) Uani 1 1 d . U . . .
H13 H 0.332568 0.284239 0.209117 0.057 Uiso 1 1 calc R U . . .
C14 C 0.4214(2) 0.2877(4) 0.1942(2) 0.0547(11) Uani 1 1 d . U . . .
C15 C 0.6867(4) 0.500000 0.1709(4) 0.0687(19) Uani 1 2 d S TU P . .
C16 C 0.1439(4) 0.500000 0.1646(5) 0.071(2) Uani 1 2 d S TU P . .
C17 C 0.3996(3) 0.2793(8) 0.1105(3) 0.099(2) Uani 1 1 d . U . . .
C18 C 0.6822(6) 0.4021(8) 0.1350(5) 0.149(4) Uani 1 1 d . U . . .
H18A H 0.694994 0.351010 0.171991 0.224 Uiso 1 1 calc R U . . .
H18B H 0.710848 0.400628 0.104378 0.224 Uiso 1 1 calc R U . . .
H18C H 0.637852 0.390680 0.105152 0.224 Uiso 1 1 calc R U . . .
C19 C 0.7640(6) 0.500000 0.2053(7) 0.122(4) Uani 1 2 d S TU P . .
H19A H 0.777782 0.437934 0.230359 0.183 Uiso 0.5 1 calc R U P A -1
H19B H 0.776847 0.554066 0.239792 0.183 Uiso 0.5 1 calc R U P A -1
H19C H 0.784095 0.508000 0.166612 0.183 Uiso 0.5 1 calc R U P A -1
C20 C 0.4475(4) 0.2995(11) 0.0756(4) 0.159(4) Uani 1 1 d . U . . .
H20A H 0.432818 0.276021 0.025533 0.238 Uiso 1 1 calc R U . . .
H20B H 0.487592 0.266149 0.101488 0.238 Uiso 1 1 calc R U . . .
H20C H 0.455100 0.370092 0.075880 0.238 Uiso 1 1 calc R U . . .
C21 C 0.1298(6) 0.4021(8) 0.1302(6) 0.199(6) Uani 1 1 d . U . . .
H21A H 0.162884 0.385207 0.107244 0.299 Uiso 1 1 calc R U . . .
H21B H 0.087626 0.403322 0.093570 0.299 Uiso 1 1 calc R U . . .
H21C H 0.129607 0.353253 0.167170 0.299 Uiso 1 1 calc R U . . .
C22 C 0.3345(4) 0.3047(12) 0.0755(4) 0.176(5) Uani 1 1 d . U . . .
H22A H 0.328346 0.374722 0.081689 0.264 Uiso 1 1 calc R U . . .
H22B H 0.306277 0.267319 0.096868 0.264 Uiso 1 1 calc R U . . .
H22C H 0.323868 0.289473 0.023789 0.264 Uiso 1 1 calc R U . . .
C23 C 0.3922(8) 0.1598(13) 0.0938(6) 0.227(6) Uani 1 1 d . U . . .
H23A H 0.372687 0.149063 0.041835 0.340 Uiso 1 1 calc R U . . .
H23B H 0.364806 0.130923 0.120447 0.340 Uiso 1 1 calc R U . . .
H23C H 0.434741 0.129075 0.109371 0.340 Uiso 1 1 calc R U . . .
C24 C 0.0860(6) 0.500000 0.1978(8) 0.148(5) Uani 1 2 d S TU P . .
H24A H 0.055243 0.551032 0.174479 0.222 Uiso 0.5 1 calc R U P B -1
H24B H 0.102150 0.512779 0.249859 0.222 Uiso 0.5 1 calc R U P B -1
H24C H 0.064637 0.436189 0.189575 0.222 Uiso 0.5 1 calc R U P B -1
N1 N 0.500000 0.000000 0.500000 0.148(5) Uani 0.25 1 d DS U P C -1
C25 C 0.6163(5) -0.0009(15) 0.5003(8) 0.176(5) Uani 0.5 1 d D U P C -1
H25A H 0.624720 -0.022379 0.551080 0.211 Uiso 0.5 1 calc R U P C -1
H25B H 0.608062 -0.060217 0.469561 0.211 Uiso 0.5 1 calc R U P C -1
C26 C 0.5543(5) 0.0630(10) 0.4793(11) 0.163(5) Uani 0.5 1 d D U P C -1
H26A H 0.540845 0.077791 0.426868 0.196 Uiso 0.5 1 calc R U P C -1
H26B H 0.561870 0.125401 0.506472 0.196 Uiso 0.5 1 calc R U P C -1
C27 C 0.6758(6) 0.0479(12) 0.4929(14) 0.170(5) Uani 0.5 1 d D U P C -1
H27A H 0.688583 0.099427 0.530354 0.204 Uiso 0.5 1 calc R U P C -1
H27B H 0.664680 0.080625 0.445180 0.204 Uiso 0.5 1 calc R U P C -1
C28 C 0.7343(5) -0.0184(16) 0.4996(11) 0.140(6) Uani 0.5 1 d D U P C -1
H28A H 0.724189 -0.065147 0.459473 0.210 Uiso 0.5 1 calc R U P C -1
H28B H 0.744808 -0.053856 0.545625 0.210 Uiso 0.5 1 calc R U P C -1
H28C H 0.771096 0.021744 0.498000 0.210 Uiso 0.5 1 calc R U P C -1
C29 C 0.5402(9) -0.0220(13) 0.6411(5) 0.220(6) Uani 0.5 1 d D U P C -1
H29A H 0.513335 -0.081294 0.636982 0.264 Uiso 0.5 1 calc R U P C -1
H29B H 0.581963 -0.041921 0.634832 0.264 Uiso 0.5 1 calc R U P C -1
C30 C 0.5519(11) 0.0229(15) 0.7171(6) 0.231(7) Uani 0.5 1 d D U P C -1
H30A H 0.582601 0.077717 0.722048 0.277 Uiso 0.5 1 calc R U P C -1
H30B H 0.510788 0.050972 0.719801 0.277 Uiso 0.5 1 calc R U P C -1
C31 C 0.5062(10) 0.0512(11) 0.5797(5) 0.184(5) Uani 0.5 1 d D U P C -1
H31A H 0.531547 0.112325 0.584974 0.220 Uiso 0.5 1 calc R U P C -1
H31B H 0.462965 0.067575 0.583169 0.220 Uiso 0.5 1 calc R U P C -1
C32 C 0.5773(16) -0.0440(18) 0.7811(7) 0.262(10) Uani 0.5 1 d D U P C -1
H32A H 0.579415 -0.111003 0.764018 0.393 Uiso 0.5 1 calc R U P C -1
H32B H 0.548514 -0.041962 0.811585 0.393 Uiso 0.5 1 calc R U P C -1
H32C H 0.620359 -0.022669 0.809336 0.393 Uiso 0.5 1 calc R U P C -1

loop_
_atom_site_aniso_label
_atom_site_aniso_U_11
_atom_site_aniso_U_22
_atom_site_aniso_U_33
_atom_site_aniso_U_23
_atom_site_aniso_U_13
_atom_site_aniso_U_12
Mn1 0.0288(3) 0.0238(3) 0.0284(3) -0.0002(2) 0.0089(2) -0.0011(2)
S1 0.0334(4) 0.0322(5) 0.0333(5) -0.0035(4) 0.0069(4) -0.0082(4)
S2 0.0370(5) 0.0326(5) 0.0332(5) -0.0027(4) 0.0141(4) 0.0068(4)
F1 0.0273(18) 0.0248(18) 0.029(2) 0.000 0.0109(16) 0.000
O1 0.0382(18) 0.0291(17) 0.0310(18) 0.000 0.0180(15) 0.000
O2 0.0273(16) 0.0307(18) 0.0315(19) 0.000 0.0022(14) 0.000
O3 0.0350(13) 0.0376(14) 0.0306(13) -0.0072(11) 0.0112(11) -0.0009(11)
O4 0.0376(13) 0.0355(14) 0.0332(14) 0.0031(11) 0.0083(11) -0.0104(11)
O5 0.0411(14) 0.0359(14) 0.0352(14) 0.0041(11) 0.0115(11) 0.0112(11)
O6 0.0460(15) 0.0403(15) 0.0484(18) -0.0090(13) 0.0078(13) -0.0149(13)
O7 0.0561(17) 0.0407(16) 0.0490(18) -0.0103(13) 0.0216(14) 0.0129(14)
C1 0.027(2) 0.036(2) 0.029(2) 0.000 0.0113(18) 0.000
C2 0.027(2) 0.037(2) 0.030(2) 0.000 0.0112(19) 0.000
C3 0.0379(17) 0.0210(15) 0.0317(18) -0.0039(13) 0.0107(14) -0.0009(13)
C4 0.0369(17) 0.0332(18) 0.0314(18) -0.0028(15) 0.0091(14) -0.0001(15)
C5 0.0355(17) 0.0320(17) 0.0326(18) -0.0034(15) 0.0088(14) -0.0028(15)
C6 0.035(3) 0.064(4) 0.039(3) 0.000 -0.001(2) 0.000
C7 0.0299(16) 0.0389(18) 0.0331(18) -0.0003(15) 0.0093(14) -0.0017(15)
C8 0.0337(17) 0.0368(18) 0.0317(18) -0.0012(15) 0.0140(14) 0.0034(15)
C9 0.050(3) 0.061(3) 0.036(3) 0.000 0.025(2) 0.000
C10 0.0321(18) 0.050(2) 0.038(2) -0.0049(18) 0.0036(16) -0.0081(17)
C11 0.042(2) 0.052(2) 0.036(2) -0.0060(18) 0.0168(17) 0.0035(18)
C12 0.044(2) 0.060(3) 0.036(2) 0.0014(19) 0.0134(17) 0.0024(19)
C13 0.041(2) 0.062(3) 0.034(2) 0.0001(19) 0.0057(16) -0.003(2)
C14 0.050(2) 0.082(3) 0.030(2) 0.004(2) 0.0088(17) 0.000(2)
C15 0.092(5) 0.080(5) 0.055(4) 0.000 0.055(4) 0.000
C16 0.051(4) 0.074(4) 0.062(4) 0.000 -0.025(3) 0.000
C17 0.071(3) 0.192(6) 0.030(3) 0.002(4) 0.010(2) -0.008(4)
C18 0.223(10) 0.176(9) 0.092(6) -0.065(6) 0.113(6) -0.067(7)
C19 0.126(8) 0.145(10) 0.132(9) 0.000 0.095(8) 0.000
C20 0.100(5) 0.328(14) 0.049(4) 0.016(6) 0.022(4) -0.020(8)
C21 0.172(9) 0.185(10) 0.139(8) -0.075(7) -0.109(7) 0.045(7)
C22 0.103(6) 0.361(14) 0.048(4) 0.026(7) 0.000(4) 0.025(8)
C23 0.304(14) 0.276(14) 0.073(6) -0.042(9) 0.015(8) -0.019(13)
C24 0.071(6) 0.200(13) 0.134(10) 0.000 -0.029(7) 0.000
N1 0.101(6) 0.035(5) 0.319(14) -0.008(9) 0.082(8) 0.013(7)
C25 0.090(5) 0.092(7) 0.344(13) -0.009(11) 0.063(8) 0.005(7)
C26 0.087(6) 0.056(6) 0.343(13) -0.009(9) 0.060(8) -0.009(6)
C27 0.093(6) 0.098(9) 0.321(14) -0.009(11) 0.062(9) 0.006(7)
C28 0.077(6) 0.101(15) 0.247(15) 0.008(13) 0.056(9) -0.006(7)
C29 0.197(11) 0.105(10) 0.324(15) 0.000(9) 0.025(12) 0.010(10)
C30 0.217(13) 0.106(12) 0.327(16) -0.011(9) 0.017(14) 0.003(12)
C31 0.153(9) 0.070(7) 0.320(15) -0.020(9) 0.057(10) 0.026(8)
C32 0.28(2) 0.120(15) 0.332(17) -0.006(13) 0.007(19) -0.002(16)

loop_
_atom_type_symbol
_atom_type_description
_atom_type_scat_dispersion_real
_atom_type_scat_dispersion_imag
_atom_type_scat_source
C C 0.0033 0.0016 'International Tables Vol C Tables 4.2.6.8 and 6.1.1.4'
H H 0.0000 0.0000 'International Tables Vol C Tables 4.2.6.8 and 6.1.1.4'
F F 0.0171 0.0103 'International Tables Vol C Tables 4.2.6.8 and 6.1.1.4'
Mn Mn 0.3368 0.7283 'International Tables Vol C Tables 4.2.6.8 and 6.1.1.4'
N N 0.0061 0.0033 'International Tables Vol C Tables 4.2.6.8 and 6.1.1.4'
O O 0.0106 0.0060 'International Tables Vol C Tables 4.2.6.8 and 6.1.1.4'
S S 0.1246 0.1234 'International Tables Vol C Tables 4.2.6.8 and 6.1.1.4'

loop_
_exptl_crystal_face_index_h
_exptl_crystal_face_index_k
_exptl_crystal_face_index_l
_exptl_crystal_face_perp_dist
2 -1 0 0.0804
-2 1 0 0.0804
-18 -15 3 0.0852
17 16 -3 0.1068
2 0 25 0.0104
0 0 -25 0.0187

loop_
_geom_angle_atom_site_label_1
_geom_angle_atom_site_label_2
_geom_angle_atom_site_label_3
_geom_angle
_geom_angle_site_symmetry_1
_geom_angle_site_symmetry_3
_geom_angle_publ_flag
Mn1 Mn1 Mn1 90.0 2_656 6_565 ?
F1 Mn1 Mn1 44.893(13) . 6_565 ?
F1 Mn1 Mn1 45.108(13) . 2_656 ?
F1 Mn1 O1 74.14(7) . 5_666 ?
F1 Mn1 O2 74.13(7) . . ?
F1 Mn1 O3 76.02(7) . . ?
F1 Mn1 O3 76.06(7) . 2_656 ?
O1 Mn1 Mn1 46.24(6) 5_666 6_565 ?
O1 Mn1 Mn1 107.88(9) 5_666 2_656 ?
O1 Mn1 O2 81.70(11) 5_666 . ?
O2 Mn1 Mn1 46.26(6) . 6_565 ?
O2 Mn1 Mn1 107.85(9) . 2_656 ?
O3 Mn1 Mn1 45.43(7) 2_656 2_656 ?
O3 Mn1 Mn1 111.03(7) . 6_565 ?
O3 Mn1 Mn1 111.05(7) 2_656 6_565 ?
O3 Mn1 Mn1 45.37(7) . 2_656 ?
O3 Mn1 O1 149.96(11) . 5_666 ?
O3 Mn1 O1 93.53(11) 2_656 5_666 ?
O3 Mn1 O2 93.51(11) . . ?
O3 Mn1 O2 149.98(10) 2_656 . ?
O3 Mn1 O3 75.89(12) 2_656 . ?
O4 Mn1 Mn1 122.38(8) . 2_656 ?
O4 Mn1 Mn1 126.81(7) . 6_565 ?
O4 Mn1 F1 143.37(7) . . ?
O4 Mn1 O1 129.72(12) . 5_666 ?
O4 Mn1 O2 82.00(9) . . ?
O4 Mn1 O3 78.20(10) . . ?
O4 Mn1 O3 121.79(10) . 2_656 ?
O4 Mn1 O5 72.85(10) . 2_656 ?
O5 Mn1 Mn1 122.43(8) 2_656 2_656 ?
O5 Mn1 Mn1 126.95(7) 2_656 6_565 ?
O5 Mn1 F1 143.55(7) 2_656 . ?
O5 Mn1 O1 82.17(10) 2_656 5_666 ?
O5 Mn1 O2 129.71(12) 2_656 . ?
O5 Mn1 O3 121.68(10) 2_656 . ?
O5 Mn1 O3 78.23(10) 2_656 2_656 ?
O4 S1 C5 109.65(17) . . ?
O4 S1 C7 109.96(18) . . ?
O6 S1 O4 116.43(17) . . ?
O6 S1 C5 107.15(18) . . ?
O6 S1 C7 108.56(18) . . ?
C7 S1 C5 104.38(18) . . ?
O5 S2 C4 109.45(17) . . ?
O5 S2 C8 110.18(17) . . ?
O7 S2 O5 116.32(17) . . ?
O7 S2 C4 107.77(18) . . ?
O7 S2 C8 108.28(18) . . ?
C8 S2 C4 104.13(18) . . ?
Mn1 F1 Mn1 90.22(3) 5_666 2_656 ?
Mn1 F1 Mn1 89.78(3) 5_666 6_565 ?
Mn1 F1 Mn1 180.00(3) . 5_666 ?
Mn1 F1 Mn1 180.00(3) 6_565 2_656 ?
Mn1 F1 Mn1 90.22(3) . 6_565 ?
Mn1 F1 Mn1 89.78(3) . 2_656 ?
Mn1 O1 Mn1 87.51(12) 5_666 2_656 ?
C1 O1 Mn1 134.88(9) . 2_656 ?
C1 O1 Mn1 134.88(9) . 5_666 ?
Mn1 O2 Mn1 87.48(12) . 6_565 ?
C2 O2 Mn1 134.99(9) . 6_565 ?
C2 O2 Mn1 134.99(9) . . ?
Mn1 O3 Mn1 89.20(9) 2_656 . ?
C3 O3 Mn1 131.6(2) . . ?
C3 O3 Mn1 131.1(2) . 2_656 ?
S1 O4 Mn1 124.44(15) . . ?
S2 O5 Mn1 124.27(15) . 2_656 ?
O1 C1 C8 123.7(2) . 6_565 ?
O1 C1 C8 123.7(2) . . ?
C8 C1 C8 112.5(5) 6_565 . ?
O2 C2 C7 123.1(2) . 6_565 ?
O2 C2 C7 123.1(2) . . ?
C7 C2 C7 113.8(5) . 6_565 ?
O3 C3 C4 124.0(3) . . ?
O3 C3 C5 123.4(3) . . ?
C4 C3 C5 112.5(3) . . ?
C3 C4 S2 123.8(3) . . ?
C12 C4 S2 112.9(3) . . ?
C12 C4 C3 123.3(4) . . ?
C3 C5 S1 123.8(3) . . ?
C13 C5 S1 113.4(3) . . ?
C13 C5 C3 122.8(4) . . ?
C10 C6 C10 116.1(5) . 6_565 ?
C10 C6 C16 121.9(3) . . ?
C10 C6 C16 121.9(3) 6_565 . ?
C2 C7 S1 120.9(3) . . ?
C10 C7 S1 115.7(3) . . ?
C10 C7 C2 122.8(4) . . ?
C1 C8 S2 120.1(3) . . ?
C11 C8 S2 115.9(3) . . ?
C11 C8 C1 123.5(4) . . ?
C11 C9 C11 116.3(5) 6_565 . ?
C11 C9 C15 121.8(3) 6_565 . ?
C11 C9 C15 121.8(3) . . ?
C6 C10 C7 122.2(4) . . ?
C6 C10 H10 118.9 . . ?
C7 C10 H10 118.9 . . ?
C8 C11 C9 122.0(4) . . ?
C8 C11 H11 119.0 . . ?
C9 C11 H11 119.0 . . ?
C4 C12 H12 118.8 . . ?
C14 C12 C4 122.5(4) . . ?
C14 C12 H12 118.8 . . ?
C5 C13 H13 118.5 . . ?
C14 C13 C5 122.9(4) . . ?
C14 C13 H13 118.5 . . ?
C12 C14 C17 122.3(5) . . ?
C13 C14 C12 115.6(4) . . ?
C13 C14 C17 122.0(4) . . ?
C9 C15 C19 105.0(7) . . ?
C18 C15 C9 113.1(4) 6_565 . ?
C18 C15 C9 113.1(4) . . ?
C18 C15 C18 126.7(9) 6_565 . ?
C18 C15 C19 96.2(6) . . ?
C18 C15 C19 96.2(6) 6_565 . ?
C6 C16 C24 104.0(8) . . ?
C21 C16 C6 112.7(4) . . ?
C21 C16 C6 112.7(4) 6_565 . ?
C21 C16 C21 128.6(10) 6_565 . ?
C21 C16 C24 95.6(8) . . ?
C21 C16 C24 95.6(8) 6_565 . ?
C14 C17 C23 104.9(7) . . ?
C20 C17 C14 116.0(6) . . ?
C20 C17 C23 98.1(10) . . ?
C22 C17 C14 115.6(6) . . ?
C22 C17 C20 119.6(8) . . ?
C22 C17 C23 97.0(9) . . ?
C15 C18 H18A 109.5 . . ?
C15 C18 H18B 109.5 . . ?
C15 C18 H18C 109.5 . . ?
H18A C18 H18B 109.5 . . ?
H18A C18 H18C 109.5 . . ?
H18B C18 H18C 109.5 . . ?
C15 C19 H19A 109.5 . . ?
C15 C19 H19B 109.5 . . ?
C15 C19 H19C 109.5 . . ?
H19A C19 H19B 109.5 . . ?
H19A C19 H19C 109.5 . . ?
H19B C19 H19C 109.5 . . ?
C17 C20 H20A 109.5 . . ?
C17 C20 H20B 109.5 . . ?
C17 C20 H20C 109.5 . . ?
H20A C20 H20B 109.5 . . ?
H20A C20 H20C 109.5 . . ?
H20B C20 H20C 109.5 . . ?
C16 C21 H21A 109.5 . . ?
C16 C21 H21B 109.5 . . ?
C16 C21 H21C 109.5 . . ?
H21A C21 H21B 109.5 . . ?
H21A C21 H21C 109.5 . . ?
H21B C21 H21C 109.5 . . ?
C17 C22 H22A 109.5 . . ?
C17 C22 H22B 109.5 . . ?
C17 C22 H22C 109.5 . . ?
H22A C22 H22B 109.5 . . ?
H22A C22 H22C 109.5 . . ?
H22B C22 H22C 109.5 . . ?
C17 C23 H23A 109.5 . . ?
C17 C23 H23B 109.5 . . ?
C17 C23 H23C 109.5 . . ?
H23A C23 H23B 109.5 . . ?
H23A C23 H23C 109.5 . . ?
H23B C23 H23C 109.5 . . ?
C16 C24 H24A 109.5 . . ?
C16 C24 H24B 109.5 . . ?
C16 C24 H24C 109.5 . . ?
H24A C24 H24B 109.5 . . ?
H24A C24 H24C 109.5 . . ?
H24B C24 H24C 109.5 . . ?
C26 N1 C31 98.1(6) . . ?
H25A C25 H25B 107.4 . . ?
C26 C25 H25A 108.4 . . ?
C26 C25 H25B 108.4 . . ?
C27 C25 H25A 108.4 . . ?
C27 C25 H25B 108.4 . . ?
C27 C25 C26 115.6(11) . . ?
N1 C26 H26A 110.5 . . ?
N1 C26 H26B 110.5 . . ?
C25 C26 N1 106.2(8) . . ?
C25 C26 H26A 110.5 . . ?
C25 C26 H26B 110.5 . . ?
H26A C26 H26B 108.7 . . ?
C25 C27 H27A 108.2 . . ?
C25 C27 H27B 108.2 . . ?
C25 C27 C28 116.6(10) . . ?
H27A C27 H27B 107.3 . . ?
C28 C27 H27A 108.2 . . ?
C28 C27 H27B 108.2 . . ?
C27 C28 H28A 109.5 . . ?
C27 C28 H28B 109.5 . . ?
C27 C28 H28C 109.5 . . ?
H28A C28 H28B 109.5 . . ?
H28A C28 H28C 109.5 . . ?
H28B C28 H28C 109.5 . . ?
H29A C29 H29B 107.9 . . ?
C30 C29 H29A 109.2 . . ?
C30 C29 H29B 109.2 . . ?
C30 C29 C31 112.1(9) . . ?
C31 C29 H29A 109.2 . . ?
C31 C29 H29B 109.2 . . ?
C29 C30 H30A 108.0 . . ?
C29 C30 H30B 108.0 . . ?
H30A C30 H30B 107.2 . . ?
C32 C30 C29 117.2(10) . . ?
C32 C30 H30A 108.0 . . ?
C32 C30 H30B 108.0 . . ?
N1 C31 H31A 109.9 . . ?
N1 C31 H31B 109.9 . . ?
C29 C31 N1 109.0(8) . . ?
C29 C31 H31A 109.9 . . ?
C29 C31 H31B 109.9 . . ?
H31A C31 H31B 108.3 . . ?
C30 C32 H32A 109.5 . . ?
C30 C32 H32B 109.5 . . ?
C30 C32 H32C 109.5 . . ?
H32A C32 H32B 109.5 . . ?
H32A C32 H32C 109.5 . . ?
H32B C32 H32C 109.5 . . ?

loop_
_geom_bond_atom_site_label_1
_geom_bond_atom_site_label_2
_geom_bond_distance
_geom_bond_site_symmetry_2
_geom_bond_publ_flag
Mn1 Mn1 3.1248(10) 6_565 ?
Mn1 Mn1 3.1131(10) 2_656 ?
Mn1 F1 2.2054(5) . ?
Mn1 O1 2.259(3) 5_666 ?
Mn1 O2 2.260(3) . ?
Mn1 O3 2.218(3) . ?
Mn1 O3 2.216(3) 2_656 ?
Mn1 O4 2.183(3) . ?
Mn1 O5 2.187(3) 2_656 ?
S1 O4 1.445(3) . ?
S1 O6 1.429(3) . ?
S1 C5 1.769(4) . ?
S1 C7 1.748(4) . ?
S2 O5 1.446(3) . ?
S2 O7 1.430(3) . ?
S2 C4 1.772(4) . ?
S2 C8 1.753(4) . ?
O1 C1 1.304(6) . ?
O2 C2 1.314(6) . ?
O3 C3 1.295(4) . ?
C1 C8 1.421(5) 6_565 ?
C1 C8 1.421(5) . ?
C2 C7 1.409(5) . ?
C2 C7 1.409(5) 6_565 ?
C3 C4 1.417(5) . ?
C3 C5 1.426(5) . ?
C4 C12 1.386(6) . ?
C5 C13 1.386(6) . ?
C6 C10 1.383(5) . ?
C6 C10 1.383(5) 6_565 ?
C6 C16 1.535(8) . ?
C7 C10 1.397(5) . ?
C8 C11 1.382(5) . ?
C9 C11 1.386(5) . ?
C9 C11 1.386(5) 6_565 ?
C9 C15 1.538(8) . ?
C10 H10 0.9300 . ?
C11 H11 0.9300 . ?
C12 H12 0.9300 . ?
C12 C14 1.383(6) . ?
C13 H13 0.9300 . ?
C13 C14 1.379(7) . ?
C14 C17 1.520(7) . ?
C15 C18 1.468(9) . ?
C15 C18 1.468(9) 6_565 ?
C15 C19 1.582(15) . ?
C16 C21 1.456(10) 6_565 ?
C16 C21 1.456(10) . ?
C16 C24 1.544(17) . ?
C17 C20 1.399(10) . ?
C17 C22 1.393(11) . ?
C17 C23 1.631(18) . ?
C18 H18A 0.9600 . ?
C18 H18B 0.9600 . ?
C18 H18C 0.9600 . ?
C19 H19A 0.9600 . ?
C19 H19B 0.9600 . ?
C19 H19C 0.9600 . ?
C20 H20A 0.9600 . ?
C20 H20B 0.9600 . ?
C20 H20C 0.9600 . ?
C21 H21A 0.9600 . ?
C21 H21B 0.9600 . ?
C21 H21C 0.9600 . ?
C22 H22A 0.9600 . ?
C22 H22B 0.9600 . ?
C22 H22C 0.9600 . ?
C23 H23A 0.9600 . ?
C23 H23B 0.9600 . ?
C23 H23C 0.9600 . ?
C24 H24A 0.9600 . ?
C24 H24B 0.9600 . ?
C24 H24C 0.9600 . ?
N1 C26 1.574(8) . ?
N1 C31 1.629(9) . ?
C25 H25A 0.9700 . ?
C25 H25B 0.9700 . ?
C25 C26 1.527(10) . ?
C25 C27 1.470(10) . ?
C26 H26A 0.9700 . ?
C26 H26B 0.9700 . ?
C27 H27A 0.9700 . ?
C27 H27B 0.9700 . ?
C27 C28 1.506(9) . ?
C28 H28A 0.9600 . ?
C28 H28B 0.9600 . ?
C28 H28C 0.9600 . ?
C29 H29A 0.9700 . ?
C29 H29B 0.9700 . ?
C29 C30 1.513(9) . ?
C29 C31 1.530(9) . ?
C30 H30A 0.9700 . ?
C30 H30B 0.9700 . ?
C30 C32 1.477(9) . ?
C31 H31A 0.9700 . ?
C31 H31B 0.9700 . ?
C32 H32A 0.9600 . ?
C32 H32B 0.9600 . ?
C32 H32C 0.9600 . ?

loop_
_geom_torsion_atom_site_label_1
_geom_torsion_atom_site_label_2
_geom_torsion_atom_site_label_3
_geom_torsion_atom_site_label_4
_geom_torsion
_geom_torsion_site_symmetry_1
_geom_torsion_site_symmetry_2
_geom_torsion_site_symmetry_3
_geom_torsion_site_symmetry_4
_geom_torsion_publ_flag
Mn1 O1 C1 C8 -13.3(7) 5_666 . . 6_565 ?
Mn1 O1 C1 C8 168.1(3) 5_666 . . . ?
Mn1 O1 C1 C8 -168.1(3) 2_656 . . 6_565 ?
Mn1 O1 C1 C8 13.3(7) 2_656 . . . ?
Mn1 O2 C2 C7 -12.7(7) . . . . ?
Mn1 O2 C2 C7 12.7(7) 6_565 . . 6_565 ?
Mn1 O2 C2 C7 168.4(3) . . . 6_565 ?
Mn1 O2 C2 C7 -168.4(3) 6_565 . . . ?
Mn1 O3 C3 C4 21.7(5) 2_656 . . . ?
Mn1 O3 C3 C4 160.1(3) . . . . ?
Mn1 O3 C3 C5 -160.9(3) 2_656 . . . ?
Mn1 O3 C3 C5 -22.4(5) . . . . ?
S1 C5 C13 C14 -178.4(4) . . . . ?
S1 C7 C10 C6 -170.2(4) . . . . ?
S2 C4 C12 C14 177.0(4) . . . . ?
S2 C8 C11 C9 170.6(4) . . . . ?
O1 C1 C8 S2 10.6(6) . . . . ?
O1 C1 C8 C11 -178.2(4) . . . . ?
O2 C2 C7 S1 -10.9(7) . . . . ?
O2 C2 C7 C10 178.6(4) . . . . ?
O3 C3 C4 S2 5.0(5) . . . . ?
O3 C3 C4 C12 -176.2(4) . . . . ?
O3 C3 C5 S1 -3.7(5) . . . . ?
O3 C3 C5 C13 176.4(4) . . . . ?
O4 S1 C5 C3 -11.5(4) . . . . ?
O4 S1 C5 C13 168.4(3) . . . . ?
O4 S1 C7 C2 46.7(4) . . . . ?
O4 S1 C7 C10 -142.2(3) . . . . ?
O5 S2 C4 C3 10.5(4) . . . . ?
O5 S2 C4 C12 -168.4(3) . . . . ?
O5 S2 C8 C1 -46.7(4) . . . . ?
O5 S2 C8 C11 141.4(3) . . . . ?
O6 S1 O4 Mn1 174.93(18) . . . . ?
O6 S1 C5 C3 -138.7(3) . . . . ?
O6 S1 C5 C13 41.2(4) . . . . ?
O6 S1 C7 C2 175.1(4) . . . . ?
O6 S1 C7 C10 -13.7(4) . . . . ?
O7 S2 O5 Mn1 -175.22(19) . . . 2_656 ?
O7 S2 C4 C3 137.8(3) . . . . ?
O7 S2 C4 C12 -41.0(4) . . . . ?
O7 S2 C8 C1 -175.0(3) . . . . ?
O7 S2 C8 C11 13.2(4) . . . . ?
C1 C8 C11 C9 -1.0(7) . . . . ?
C2 C7 C10 C6 0.7(7) . . . . ?
C3 C4 C12 C14 -1.9(7) . . . . ?
C3 C5 C13 C14 1.5(7) . . . . ?
C4 S2 O5 Mn1 -52.8(2) . . . 2_656 ?
C4 S2 C8 C1 70.5(4) . . . . ?
C4 S2 C8 C11 -101.3(3) . . . . ?
C4 C3 C5 S1 174.0(3) . . . . ?
C4 C3 C5 C13 -5.9(5) . . . . ?
C4 C12 C14 C13 -3.0(8) . . . . ?
C4 C12 C14 C17 179.0(6) . . . . ?
C5 S1 O4 Mn1 53.1(2) . . . . ?
C5 S1 C7 C2 -70.8(4) . . . . ?
C5 S1 C7 C10 100.3(3) . . . . ?
C5 C3 C4 S2 -172.7(3) . . . . ?
C5 C3 C4 C12 6.1(5) . . . . ?
C5 C13 C14 C12 3.2(8) . . . . ?
C5 C13 C14 C17 -178.8(6) . . . . ?
C7 S1 O4 Mn1 -61.1(2) . . . . ?
C7 S1 C5 C3 106.3(3) . . . . ?
C7 S1 C5 C13 -73.8(3) . . . . ?
C7 C2 C7 S1 168.1(2) 6_565 . . . ?
C7 C2 C7 C10 -2.4(7) 6_565 . . . ?
C8 S2 O5 Mn1 61.1(2) . . . 2_656 ?
C8 S2 C4 C3 -107.3(3) . . . . ?
C8 S2 C4 C12 73.8(3) . . . . ?
C8 C1 C8 S2 -168.09(19) 6_565 . . . ?
C8 C1 C8 C11 3.1(7) 6_565 . . . ?
C10 C6 C10 C7 1.1(9) 6_565 . . . ?
C10 C6 C16 C21 11.3(13) 6_565 . . 6_565 ?
C10 C6 C16 C21 166.5(9) 6_565 . . . ?
C10 C6 C16 C21 -166.5(9) . . . 6_565 ?
C10 C6 C16 C21 -11.3(13) . . . . ?
C10 C6 C16 C24 -91.1(6) 6_565 . . . ?
C10 C6 C16 C24 91.1(6) . . . . ?
C11 C9 C11 C8 -1.4(9) 6_565 . . . ?
C11 C9 C15 C18 -12.2(11) 6_565 . . 6_565 ?
C11 C9 C15 C18 12.2(11) . . . . ?
C11 C9 C15 C18 -164.9(8) 6_565 . . . ?
C11 C9 C15 C18 164.9(8) . . . 6_565 ?
C11 C9 C15 C19 -91.5(6) . . . . ?
C11 C9 C15 C19 91.5(6) 6_565 . . . ?
C12 C14 C17 C20 -15.2(13) . . . . ?
C12 C14 C17 C22 -162.7(9) . . . . ?
C12 C14 C17 C23 91.8(9) . . . . ?
C13 C14 C17 C20 166.8(9) . . . . ?
C13 C14 C17 C22 19.3(13) . . . . ?
C13 C14 C17 C23 -86.2(9) . . . . ?
C15 C9 C11 C8 -178.6(6) . . . . ?
C16 C6 C10 C7 179.0(6) . . . . ?
C26 N1 C31 C29 -106.8(16) . . . . ?
C26 C25 C27 C28 -169.1(16) . . . . ?
C27 C25 C26 N1 -173.8(13) . . . . ?
C30 C29 C31 N1 176.2(13) . . . . ?
C31 N1 C26 C25 97.8(14) . . . . ?
C31 C29 C30 C32 173(2) . . . . ?

loop_
_exptl_oxdiff_crystal_face_indexfrac_h
_exptl_oxdiff_crystal_face_indexfrac_k
_exptl_oxdiff_crystal_face_indexfrac_l
_exptl_oxdiff_crystal_face_x
_exptl_oxdiff_crystal_face_y
_exptl_oxdiff_crystal_face_z
1.9963 -0.9995 0.0007 -0.0003 -0.0026 0.0873
-1.9963 0.9995 -0.0007 0.0003 0.0026 -0.0873
-18.4635 -14.8658 2.9135 -0.7257 0.6879 0.0104
17.1357 15.5036 -2.9466 0.7241 -0.6864 -0.0679
1.6338 -0.3228 25.0409 0.7233 0.6185 0.3072
-0.3573 -0.3524 -25.4103 -0.7351 -0.6286 -0.2540

loop_
_smtbx_masks_void_nr
_smtbx_masks_void_average_x
_smtbx_masks_void_average_y
_smtbx_masks_void_average_z
_smtbx_masks_void_volume
_smtbx_masks_void_count_electrons
_smtbx_masks_void_content
1 -0.461 0.000 0.000 264.0 2.2 ?
2 -0.435 0.500 0.000 264.0 2.2 ?
3 0.250 0.250 0.500 15.0 0.0 ?
4 0.250 0.750 0.500 15.0 0.0 ?
5 0.750 0.250 0.500 15.0 0.0 ?
6 0.750 0.750 0.500 15.0 0.0 ?
